data_4344368
loop_
_publ_author_name
'Cotton, F.A.'
'Kibala, P.A.'
'Sandor, R.B.W.'

_publ_section_title
;
 Synthesis and structural characterization of a new polymorph of
 tungsten(VI) sulfide tetrachloride, W S Cl4
;
_journal_name_full 'Inorganic Chemistry'
_journal_page_first 2485
_journal_page_last 2487
_journal_volume 28
_journal_year 1989
_chemical_formula_sum 'Cl4 S W'
_chemical_name_systematic 'W S Cl4'
_space_group_IT_number 14
_symmetry_space_group_name_Hall '-P 2yn'
_symmetry_space_group_name_H-M 'P 1 21/n 1'
_cell_angle_alpha 90
_cell_angle_beta 111.4
_cell_angle_gamma 90
_cell_formula_units_Z 8
_cell_length_a 8.898
_cell_length_b 12.434
_cell_length_c 12.08
_cell_volume 1244.360
_citation_journal_id_ASTM INOCAJ
_cod_data_source_file Cotton_INOCAJ_1989_983.cif
_cod_data_source_block Cl4S1W1
_cod_original_cell_volume 1244.36
_cod_original_sg_symbol_Hall '-P 2ybc (x-z,y,z)'
_cod_original_formula_sum 'Cl4 S1 W1'
_cod_database_code 4344368

loop_
_symmetry_equiv_pos_as_xyz
x,y,z
-x+1/2,y+1/2,-z+1/2
-x,-y,-z
x-1/2,-y-1/2,z-1/2

loop_
_atom_site_label
_atom_site_type_symbol
_atom_site_fract_x
_atom_site_fract_y
_atom_site_fract_z
_atom_site_occupancy
_atom_site_U_iso_or_equiv
S1 S-2 0.261 0.546 0.762 1 0.0
Cl1 Cl-1 0.063 0.3072 0.6766 1 0.0
S2 S-2 -0.255 0.712 0.737 1 0.0
Cl8 Cl-1 -0.556 0.5267 0.3547 1 0.0
Cl7 Cl-1 -0.172 0.5498 0.5452 1 0.0
Cl3 Cl-1 0.422 0.3016 0.8604 1 0.0
Cl5 Cl-1 -0.361 0.7721 0.4478 1 0.0
W2 W+6 -0.3729 0.6407 0.5726 1 0.0
Cl4 Cl-1 -0.032 0.4546 0.855 1 0.0
Cl6 Cl-1 -0.639 0.6917 0.5404 1 0.0
W1 W+6 0.2074 0.4092 0.8391 1 0.0
Cl2 Cl-1 0.325 0.4461 0.0372 1 0.0
